data_4513798
loop_
_publ_author_name
'Yao, Ruwei'
'Rong, Guangwei'
'Yan, Bin'
'Qiu, Lihua'
'Xu, Xinfang'

_publ_section_title
;
 Dual-Functionalization of Alkynes via Copper-Catalyzed Carbene/Alkyne
 Metathesis: A Direct Access to the 4-Carboxyl Quinolines
;
_journal_issue 2
_journal_name_full 'ACS Catalysis'
_journal_page_first 1024
_journal_paper_doi 10.1021/acscatal.5b02648
_journal_volume 6
_journal_year 2016
_chemical_formula_moiety 'C18 H10 F3 N O2'
_chemical_formula_sum 'C18 H10 F3 N O2'
_chemical_formula_weight 329.27
_chemical_name_systematic
; 
 ? 
;
_space_group_IT_number 14
_symmetry_cell_setting monoclinic
_symmetry_space_group_name_Hall '-P 2yn'
_symmetry_space_group_name_H-M 'P 1 21/n 1'
_atom_sites_solution_hydrogens geom
_atom_sites_solution_primary direct
_atom_sites_solution_secondary difmap
_audit_creation_method SHELXL-97
_cell_angle_alpha 90.00
_cell_angle_beta 97.9620(10)
_cell_angle_gamma 90.00
_cell_formula_units_Z 4
_cell_length_a 7.3858(4)
_cell_length_b 11.7473(6)
_cell_length_c 16.1486(8)
_cell_measurement_reflns_used 9860
_cell_measurement_temperature 153(2)
_cell_measurement_theta_max 30.35
_cell_measurement_theta_min 2.55
_cell_volume 1387.60(12)
_computing_cell_refinement 'Bruker SAINT'
_computing_data_collection 'Bruker APEX2'
_computing_data_reduction 'Bruker SAINT'
_computing_molecular_graphics 'Bruker SHELXTL'
_computing_publication_material 'Bruker SHELXTL'
_computing_structure_refinement 'SHELXL-97 (Sheldrick, 1997)'
_computing_structure_solution 'SHELXS-97 (Sheldrick, 1990)'
_diffrn_ambient_temperature 153(2)
_diffrn_measured_fraction_theta_full 1.000
_diffrn_measured_fraction_theta_max 1.000
_diffrn_measurement_device_type 'Bruker APEX-II CCD'
_diffrn_measurement_method '\f and \w scans'
_diffrn_radiation_monochromator graphite
_diffrn_radiation_source 'fine-focus sealed tube'
_diffrn_radiation_type MoK\a
_diffrn_radiation_wavelength 0.71073
_diffrn_reflns_av_R_equivalents 0.0289
_diffrn_reflns_av_sigmaI/netI 0.0113
_diffrn_reflns_limit_h_max 8
_diffrn_reflns_limit_h_min -8
_diffrn_reflns_limit_k_max 14
_diffrn_reflns_limit_k_min -14
_diffrn_reflns_limit_l_max 19
_diffrn_reflns_limit_l_min -19
_diffrn_reflns_number 25845
_diffrn_reflns_theta_full 25.50
_diffrn_reflns_theta_max 25.50
_diffrn_reflns_theta_min 2.15
_exptl_absorpt_coefficient_mu 0.130
_exptl_absorpt_correction_T_max 0.9744
_exptl_absorpt_correction_T_min 0.9619
_exptl_absorpt_correction_type multi-scan
_exptl_absorpt_process_details 'Jacobson, R. (1998) Private communication'
_exptl_crystal_colour colourless
_exptl_crystal_density_diffrn 1.576
_exptl_crystal_density_method 'not measured'
_exptl_crystal_description block
_exptl_crystal_F_000 672
_exptl_crystal_size_max 0.30
_exptl_crystal_size_mid 0.25
_exptl_crystal_size_min 0.20
_refine_diff_density_max 0.324
_refine_diff_density_min -0.421
_refine_diff_density_rms 0.045
_refine_ls_extinction_coef 0.136(6)
_refine_ls_extinction_expression Fc^*^=kFc[1+0.001xFc^2^\l^3^/sin(2\q)]^-1/4^
_refine_ls_extinction_method SHELXL
_refine_ls_goodness_of_fit_ref 1.031
_refine_ls_hydrogen_treatment constr
_refine_ls_matrix_type full
_refine_ls_number_parameters 218
_refine_ls_number_reflns 2585
_refine_ls_number_restraints 0
_refine_ls_restrained_S_all 1.031
_refine_ls_R_factor_all 0.0397
_refine_ls_R_factor_gt 0.0379
_refine_ls_shift/su_max 0.001
_refine_ls_shift/su_mean 0.000
_refine_ls_structure_factor_coef Fsqd
_refine_ls_weighting_details 'calc w=1/[\s^2^(Fo^2^)+(0.0575P)^2^+0.7330P] where P=(Fo^2^+2Fc^2^)/3'
_refine_ls_weighting_scheme calc
_refine_ls_wR_factor_gt 0.1025
_refine_ls_wR_factor_ref 0.1039
_reflns_number_gt 2438
_reflns_number_total 2585
_reflns_threshold_expression >2sigma(I)
_cod_data_source_file cs5b02648_si_002.cif
_cod_data_source_block b150803b_0m_a
_cod_depositor_comments
;
The following automatic conversions were performed:

'_symmetry_cell_setting' value 'Monoclinic' changed to 'monoclinic'
according to
/usr/data/users/saulius/crontab/automatic-downloads/rss-feeds/ACS/lib/dictionaries/cif_core.dic
dictionary named 'cif_core.dic' version 2.4.2 from 2011-04-26.

Automatic conversion script
Id: cif_fix_values 4268 2015-11-12 08:31:59Z antanas 

 Adding full bibliography for 4513798--4513799.cif.
;
_cod_original_sg_symbol_H-M 'P 21/n'
_cod_database_code 4513798

loop_
_symmetry_equiv_pos_as_xyz
'x, y, z'
'-x+1/2, y+1/2, -z+1/2'
'-x, -y, -z'
'x-1/2, -y-1/2, z-1/2'

loop_
_atom_site_label
_atom_site_type_symbol
_atom_site_fract_x
_atom_site_fract_y
_atom_site_fract_z
_atom_site_U_iso_or_equiv
_atom_site_adp_type
_atom_site_occupancy
_atom_site_symmetry_multiplicity
_atom_site_calc_flag
_atom_site_refinement_flags
F1 F 0.40678(15) 1.00530(9) 0.62744(6) 0.0467(3) Uani 1 1 d .
F2 F 0.68877(17) 1.02192(10) 0.66913(10) 0.0709(5) Uani 1 1 d .
F3 F 0.5178(2) 0.93211(10) 0.74351(6) 0.0618(4) Uani 1 1 d .
O1 O 0.59919(15) 0.51359(9) 0.26334(6) 0.0318(3) Uani 1 1 d .
O2 O 0.70453(16) 0.34084(10) 0.23560(6) 0.0347(3) Uani 1 1 d .
N1 N 0.80060(15) 0.45774(10) 0.54627(7) 0.0218(3) Uani 1 1 d .
C1 C 0.67076(18) 0.64355(12) 0.53766(8) 0.0212(3) Uani 1 1 d .
C2 C 0.71681(19) 0.65346(12) 0.62457(8) 0.0237(3) Uani 1 1 d .
H2 H 0.7759 0.5935 0.6547 0.028 Uiso 1 1 calc R
C3 C 0.67599(19) 0.75055(13) 0.66609(9) 0.0255(3) Uani 1 1 d .
H3 H 0.7077 0.7556 0.7238 0.031 Uiso 1 1 calc R
C4 C 0.58766(19) 0.84088(12) 0.62210(9) 0.0246(3) Uani 1 1 d .
C5 C 0.5393(2) 0.83221(12) 0.53630(9) 0.0266(3) Uani 1 1 d .
H5 H 0.4786 0.8920 0.5066 0.032 Uiso 1 1 calc R
C6 C 0.5810(2) 0.73476(13) 0.49469(9) 0.0259(3) Uani 1 1 d .
H6 H 0.5487 0.7301 0.4371 0.031 Uiso 1 1 calc R
C7 C 0.5506(2) 0.94868(13) 0.66571(10) 0.0304(4) Uani 1 1 d .
C8 C 0.71997(17) 0.53739(12) 0.49597(8) 0.0206(3) Uani 1 1 d .
C9 C 0.68672(18) 0.51703(12) 0.40789(8) 0.0213(3) Uani 1 1 d .
C10 C 0.5923(2) 0.58513(13) 0.33568(8) 0.0268(3) Uani 1 1 d .
H10A H 0.4667 0.6012 0.3432 0.032 Uiso 1 1 calc R
H10B H 0.6554 0.6565 0.3300 0.032 Uiso 1 1 calc R
C11 C 0.6850(2) 0.41386(13) 0.28568(9) 0.0262(3) Uani 1 1 d .
C12 C 0.74054(18) 0.41630(12) 0.37710(8) 0.0219(3) Uani 1 1 d .
C13 C 0.82866(18) 0.33050(12) 0.42863(8) 0.0218(3) Uani 1 1 d .
C14 C 0.88762(19) 0.22429(12) 0.40141(9) 0.0254(3) Uani 1 1 d .
H14 H 0.8701 0.2062 0.3448 0.030 Uiso 1 1 calc R
C15 C 0.9705(2) 0.14825(12) 0.45847(10) 0.0288(3) Uani 1 1 d .
H15 H 1.0096 0.0785 0.4403 0.035 Uiso 1 1 calc R
C16 C 0.9976(2) 0.17419(13) 0.54453(9) 0.0289(3) Uani 1 1 d .
H16 H 1.0549 0.1216 0.5825 0.035 Uiso 1 1 calc R
C17 C 0.9405(2) 0.27612(12) 0.57267(9) 0.0258(3) Uani 1 1 d .
H17 H 0.9582 0.2922 0.6296 0.031 Uiso 1 1 calc R
C18 C 0.85470(18) 0.35703(12) 0.51542(8) 0.0218(3) Uani 1 1 d .

loop_
_atom_site_aniso_label
_atom_site_aniso_U_11
_atom_site_aniso_U_22
_atom_site_aniso_U_33
_atom_site_aniso_U_23
_atom_site_aniso_U_13
_atom_site_aniso_U_12
F1 0.0598(7) 0.0397(6) 0.0395(6) -0.0073(4) 0.0026(5) 0.0202(5)
F2 0.0530(7) 0.0440(7) 0.1189(12) -0.0409(7) 0.0232(7) -0.0185(5)
F3 0.1202(11) 0.0424(6) 0.0260(5) 0.0006(4) 0.0213(6) 0.0270(7)
O1 0.0432(6) 0.0350(6) 0.0160(5) -0.0001(4) 0.0003(4) 0.0002(5)
O2 0.0501(7) 0.0355(6) 0.0189(5) -0.0064(4) 0.0056(5) -0.0055(5)
N1 0.0243(6) 0.0218(6) 0.0190(6) -0.0008(5) 0.0017(4) -0.0033(5)
C1 0.0211(6) 0.0221(7) 0.0207(7) 0.0001(5) 0.0045(5) -0.0053(5)
C2 0.0258(7) 0.0238(7) 0.0208(7) 0.0013(5) 0.0015(5) -0.0017(5)
C3 0.0294(7) 0.0288(8) 0.0183(7) -0.0013(6) 0.0036(5) -0.0024(6)
C4 0.0257(7) 0.0243(7) 0.0246(7) -0.0019(6) 0.0066(5) -0.0040(6)
C5 0.0324(8) 0.0226(7) 0.0246(7) 0.0027(6) 0.0033(6) 0.0003(6)
C6 0.0314(7) 0.0268(7) 0.0188(7) 0.0000(5) 0.0018(5) -0.0018(6)
C7 0.0364(8) 0.0275(8) 0.0275(7) -0.0022(6) 0.0049(6) -0.0005(6)
C8 0.0193(6) 0.0232(7) 0.0191(7) 0.0009(5) 0.0021(5) -0.0053(5)
C9 0.0206(6) 0.0246(7) 0.0187(7) 0.0015(5) 0.0030(5) -0.0063(5)
C10 0.0337(8) 0.0289(8) 0.0171(7) -0.0002(6) 0.0017(5) -0.0022(6)
C11 0.0294(7) 0.0296(8) 0.0197(7) 0.0003(6) 0.0035(5) -0.0075(6)
C12 0.0222(7) 0.0260(7) 0.0180(7) -0.0013(5) 0.0045(5) -0.0080(5)
C13 0.0213(6) 0.0237(7) 0.0209(7) -0.0013(5) 0.0044(5) -0.0073(5)
C14 0.0285(7) 0.0258(7) 0.0223(7) -0.0049(6) 0.0056(6) -0.0067(6)
C15 0.0326(8) 0.0210(7) 0.0333(8) -0.0049(6) 0.0068(6) -0.0027(6)
C16 0.0335(8) 0.0225(7) 0.0296(8) 0.0022(6) 0.0009(6) -0.0011(6)
C17 0.0308(7) 0.0247(7) 0.0212(7) -0.0005(6) 0.0011(6) -0.0030(6)
C18 0.0222(7) 0.0224(7) 0.0209(7) -0.0013(5) 0.0033(5) -0.0056(5)

loop_
_atom_type_symbol
_atom_type_description
_atom_type_scat_dispersion_real
_atom_type_scat_dispersion_imag
_atom_type_scat_source
C C 0.0033 0.0016 'International Tables Vol C Tables 4.2.6.8 and 6.1.1.4'
H H 0.0000 0.0000 'International Tables Vol C Tables 4.2.6.8 and 6.1.1.4'
N N 0.0061 0.0033 'International Tables Vol C Tables 4.2.6.8 and 6.1.1.4'
O O 0.0106 0.0060 'International Tables Vol C Tables 4.2.6.8 and 6.1.1.4'
F F 0.0171 0.0103 'International Tables Vol C Tables 4.2.6.8 and 6.1.1.4'

loop_
_geom_angle_atom_site_label_1
_geom_angle_atom_site_label_2
_geom_angle_atom_site_label_3
_geom_angle
C11 O1 C10 110.77(11)
C8 N1 C18 121.19(12)
C6 C1 C2 117.86(13)
C6 C1 C8 123.29(12)
C2 C1 C8 118.84(12)
C3 C2 C1 121.12(13)
C3 C2 H2 119.4
C1 C2 H2 119.4
C2 C3 C4 120.18(13)
C2 C3 H3 119.9
C4 C3 H3 119.9
C5 C4 C3 119.55(13)
C5 C4 C7 119.69(13)
C3 C4 C7 120.72(13)
C4 C5 C6 120.16(13)
C4 C5 H5 119.9
C6 C5 H5 119.9
C5 C6 C1 121.13(13)
C5 C6 H6 119.4
C1 C6 H6 119.4
F3 C7 F1 105.96(13)
F3 C7 F2 107.17(14)
F1 C7 F2 104.74(14)
F3 C7 C4 113.07(13)
F1 C7 C4 113.07(12)
F2 C7 C4 112.22(13)
N1 C8 C9 119.50(12)
N1 C8 C1 115.61(11)
C9 C8 C1 124.90(12)
C12 C9 C8 119.30(13)
C12 C9 C10 107.83(12)
C8 C9 C10 132.83(13)
O1 C10 C9 104.65(12)
O1 C10 H10A 110.8
C9 C10 H10A 110.8
O1 C10 H10B 110.8
C9 C10 H10B 110.8
H10A C10 H10B 108.9
O2 C11 O1 122.20(13)
O2 C11 C12 130.10(14)
O1 C11 C12 107.69(12)
C9 C12 C13 122.68(12)
C9 C12 C11 109.06(12)
C13 C12 C11 128.22(13)
C12 C13 C14 125.88(13)
C12 C13 C18 114.44(12)
C14 C13 C18 119.67(13)
C15 C14 C13 119.79(13)
C15 C14 H14 120.1
C13 C14 H14 120.1
C14 C15 C16 120.85(14)
C14 C15 H15 119.6
C16 C15 H15 119.6
C17 C16 C15 120.57(14)
C17 C16 H16 119.7
C15 C16 H16 119.7
C16 C17 C18 120.15(13)
C16 C17 H17 119.9
C18 C17 H17 119.9
N1 C18 C17 118.14(12)
N1 C18 C13 122.89(13)
C17 C18 C13 118.97(13)

loop_
_geom_bond_atom_site_label_1
_geom_bond_atom_site_label_2
_geom_bond_distance
F1 C7 1.3305(19)
F2 C7 1.3303(19)
F3 C7 1.3263(18)
O1 C11 1.3567(19)
O1 C10 1.4457(17)
O2 C11 1.2013(18)
N1 C8 1.3251(18)
N1 C18 1.3649(18)
C1 C6 1.393(2)
C1 C2 1.4023(19)
C1 C8 1.4861(19)
C2 C3 1.377(2)
C2 H2 0.9300
C3 C4 1.389(2)
C3 H3 0.9300
C4 C5 1.386(2)
C4 C7 1.493(2)
C5 C6 1.384(2)
C5 H5 0.9300
C6 H6 0.9300
C8 C9 1.4296(19)
C9 C12 1.364(2)
C9 C10 1.5037(19)
C10 H10A 0.9700
C10 H10B 0.9700
C11 C12 1.4768(19)
C12 C13 1.408(2)
C13 C14 1.411(2)
C13 C18 1.4226(19)
C14 C15 1.366(2)
C14 H14 0.9300
C15 C16 1.410(2)
C15 H15 0.9300
C16 C17 1.368(2)
C16 H16 0.9300
C17 C18 1.413(2)
C17 H17 0.9300
